data_7005152
loop_
_publ_author_name
'Louvain, Nicolas'
'Bi, Wenhua'
'Mercier, Nicolas'
'Buzar\'e, Jean-Yves'
'Legein, Christophe'
'Corbel, Gwena\"el'

_publ_section_title
;
 PbnI4n+2(2n+2)- ribbons (n = 3, 5) as dimensional reductions of 2D
 perovskite layers in cystamine cation based hybrids, also
 incorporating iodine molecules or reversible guest water molecules.
;
_journal_issue 9
_journal_name_full 'Dalton transactions (Cambridge, England : 2003)'
_journal_page_first 965
_journal_page_last 970
_journal_paper_doi 10.1039/b617225c
_journal_year 2007
_chemical_formula_moiety 'C24 H88 I22 N12 O2 Pb5 S12'
_chemical_formula_sum 'C24 H88 I22 N12 O2 Pb5 S12'
_chemical_formula_weight 4789.58
_space_group_IT_number 14
_symmetry_cell_setting monoclinic
_symmetry_space_group_name_Hall '-P 2ybc'
_symmetry_space_group_name_H-M 'P 1 21/c 1'
_audit_creation_date 2006-06-22T11:36:37-00:00
_audit_creation_method 'WinGX routine CIF_UPDATE'
_cell_angle_alpha 90
_cell_angle_beta 100.3660(10)
_cell_angle_gamma 90
_cell_formula_units_Z 2
_cell_length_a 23.25610(10)
_cell_length_b 8.77790(10)
_cell_length_c 25.57040(10)
_cell_measurement_reflns_used 0
_cell_measurement_temperature 293(2)
_cell_measurement_theta_max 0
_cell_measurement_theta_min 0
_cell_volume 5134.74(7)
_computing_molecular_graphics 'Ortep-3 for Windows (Farrugia, 1997)'
_computing_publication_material 'WinGX publication routines (Farrugia, 1999)'
_computing_structure_refinement 'SHELXL-97 (Sheldrick, 1997)'
_computing_structure_solution 'SIR92 (Giacovazzo et al, 1993)'
_diffrn_ambient_temperature 353(2)
_diffrn_detector_area_resol_mean 9
_diffrn_measured_fraction_theta_full 0.983
_diffrn_measured_fraction_theta_max 0.983
_diffrn_measurement_device '\k-geometry diffractometer'
_diffrn_measurement_device_type area_detector
_diffrn_measurement_method CCD
_diffrn_radiation_monochromator graphite
_diffrn_radiation_probe x-ray
_diffrn_radiation_type MoK\a
_diffrn_radiation_wavelength 0.71073
_diffrn_reflns_av_R_equivalents 0.0888
_diffrn_reflns_limit_h_max 32
_diffrn_reflns_limit_h_min -32
_diffrn_reflns_limit_k_max 12
_diffrn_reflns_limit_k_min -12
_diffrn_reflns_limit_l_max 35
_diffrn_reflns_limit_l_min -35
_diffrn_reflns_number 101625
_diffrn_reflns_theta_full 30.04
_diffrn_reflns_theta_max 30.04
_diffrn_reflns_theta_min 2.83
_exptl_absorpt_coefficient_mu 15.057
_exptl_absorpt_correction_T_max 0.513
_exptl_absorpt_correction_T_min 0.1784
_exptl_absorpt_correction_type gaussian
_exptl_crystal_colour orange
_exptl_crystal_density_diffrn 3.102
_exptl_crystal_density_method 'not measured'
_exptl_crystal_description prism
_exptl_crystal_F_000 4212
_exptl_crystal_size_max 0.275
_exptl_crystal_size_mid 0.11
_exptl_crystal_size_min 0.045
_refine_diff_density_max 1.5
_refine_diff_density_min -1.28
_refine_ls_extinction_coef 0.000017(5)
_refine_ls_extinction_expression Fc^*^=kFc[1+0.001xFc^2^\l^3^/sin(2\q)]^-1/4^
_refine_ls_extinction_method SHELXL
_refine_ls_goodness_of_fit_ref 1.008
_refine_ls_hydrogen_treatment constr
_refine_ls_matrix_type full
_refine_ls_number_parameters 354
_refine_ls_number_reflns 14785
_refine_ls_number_restraints 0
_refine_ls_restrained_S_all 1.008
_refine_ls_R_factor_gt 0.0553
_refine_ls_shift/su_max 0.003
_refine_ls_structure_factor_coef Fsqd
_refine_ls_weighting_details 'calc w=1/[\s^2^(Fo^2^)+(0.0241P)^2^+36.4307P] where P=(Fo^2^+2Fc^2^)/3'
_refine_ls_weighting_scheme calc
_refine_ls_wR_factor_ref 0.1029
_reflns_number_gt 7310
_reflns_number_total 14785
_reflns_threshold_expression >2sigma(I)
_cod_data_source_file b617225c.txt
_cod_data_source_block 3
_cod_original_sg_symbol_H-M 'P 21/c'
_cod_database_code 7005152

loop_
_symmetry_equiv_pos_as_xyz
'x, y, z'
'-x, y+1/2, -z+1/2'
'-x, -y, -z'
'x, -y-1/2, z-1/2'

loop_
_atom_site_label
_atom_site_type_symbol
_atom_site_fract_x
_atom_site_fract_y
_atom_site_fract_z
_atom_site_U_iso_or_equiv
_atom_site_adp_type
_atom_site_occupancy
_atom_site_calc_flag
_atom_site_refinement_flags
_atom_site_disorder_group
_atom_site_disorder_assembly
Pb1 Pb 1 0 1 0.03522(12) Uani 1 d S . .
Pb2 Pb 0.836922(16) 0.50588(4) 0.856299(13) 0.03826(10) Uani 1 d . . .
Pb3 Pb 0.665008(17) -0.00273(4) 0.731196(15) 0.04450(11) Uani 1 d . . .
I1 I 1.09110(3) -0.07554(8) 0.92392(3) 0.05410(19) Uani 1 d . . .
I2 I 0.93785(3) 0.26415(8) 0.92239(3) 0.05185(19) Uani 1 d . . .
I3 I 0.91703(4) 0.75445(8) 0.93327(3) 0.0681(2) Uani 1 d . . .
I4 I 0.89436(3) 0.56408(10) 0.75223(3) 0.0645(2) Uani 1 d . . .
I5 I 0.75094(4) 0.76302(9) 0.81345(3) 0.0728(3) Uani 1 d . . .
I6 I 0.77023(4) 0.44058(10) 0.95221(3) 0.0654(2) Uani 1 d . . .
I7 I 0.75463(4) 0.26746(9) 0.79154(3) 0.0708(2) Uani 1 d . . .
I8 I 0.74858(3) -0.05916(10) 0.64777(3) 0.0640(2) Uani 1 d . . .
I9 I 0.59502(4) 0.24315(9) 0.65736(3) 0.0662(2) Uani 1 d . . .
I10 I 0.58604(4) 0.02237(11) 0.82140(3) 0.0800(3) Uani 1 d . . .
I11 I 0.58979(4) -0.26305(9) 0.67575(3) 0.0659(2) Uani 1 d . . .
N1 N 0.0210(5) 0.4115(14) 0.7009(4) 0.102(4) Uani 1 d . . .
H1A H 0.0379 0.3229 0.7113 0.153 Uiso 1 calc R . .
H1B H -0.0007 0.4011 0.6687 0.153 Uiso 1 calc R . .
H1C H -0.0015 0.4405 0.7238 0.153 Uiso 1 calc R . .
C1 C 0.0633(9) 0.5196(18) 0.6992(5) 0.129(7) Uani 1 d . . .
H1D H 0.0444 0.6172 0.6907 0.155 Uiso 1 calc R . .
H1E H 0.0841 0.494 0.6707 0.155 Uiso 1 calc R . .
C2 C 0.1061(5) 0.5355(13) 0.7489(4) 0.072(4) Uani 1 d . . .
H2D H 0.1392 0.5932 0.7412 0.087 Uiso 1 calc R . .
H2E H 0.1202 0.4348 0.7603 0.087 Uiso 1 calc R . .
S1 S 0.07995(14) 0.6269(3) 0.80333(11) 0.0604(8) Uani 1 d . . .
S2 S 0.03554(12) 0.4614(3) 0.83539(10) 0.0527(7) Uani 1 d . . .
C3 C 0.0925(4) 0.3630(12) 0.8803(4) 0.053(3) Uani 1 d . . .
H3A H 0.0752 0.276 0.895 0.063 Uiso 1 calc R . .
H3B H 0.1207 0.3243 0.8599 0.063 Uiso 1 calc R . .
C4 C 0.1237(5) 0.4547(12) 0.9245(4) 0.059(3) Uani 1 d . . .
H4A H 0.1443 0.5369 0.9105 0.071 Uiso 1 calc R . .
H4B H 0.1525 0.3915 0.9468 0.071 Uiso 1 calc R . .
N2 N 0.0831(4) 0.5193(10) 0.9570(3) 0.067(3) Uani 1 d . . .
H2A H 0.0611 0.5908 0.9385 0.101 Uiso 1 calc R . .
H2B H 0.1034 0.5602 0.9865 0.101 Uiso 1 calc R . .
H2C H 0.0602 0.4457 0.9657 0.101 Uiso 1 calc R . .
N3 N 0.7357(4) 0.5353(11) 0.6800(3) 0.077(3) Uani 1 d . . .
H3C H 0.7054 0.5873 0.6626 0.115 Uiso 1 calc R . .
H3D H 0.7585 0.5973 0.7022 0.115 Uiso 1 calc R . .
H3E H 0.7229 0.4603 0.6983 0.115 Uiso 1 calc R . .
C5 C 0.7689(6) 0.4716(17) 0.6424(5) 0.094(5) Uani 1 d . . .
H5A H 0.7914 0.553 0.6302 0.113 Uiso 1 calc R . .
H5B H 0.7964 0.3984 0.661 0.113 Uiso 1 calc R . .
C6 C 0.7360(6) 0.3984(15) 0.5970(5) 0.082(4) Uani 1 d . . A
H6A H 0.7196 0.3059 0.6089 0.098 Uiso 1 calc R . .
H6B H 0.763 0.3681 0.574 0.098 Uiso 1 calc R . .
S3 S 0.67948(16) 0.5001(5) 0.55873(13) 0.0878(11) Uani 1 d . . .
S4A S 0.7130(13) 0.646(3) 0.5237(9) 0.181(12) Uani 0.5 d P 1 A
S4B S 0.7231(8) 0.674(2) 0.5215(5) 0.075(3) Uani 0.5 d P 2 A
C7 C 0.7167(8) 0.583(2) 0.4557(5) 0.128(6) Uani 1 d . . .
H7A1 H 0.6772 0.6008 0.4369 0.153 Uiso 1 calc R 1 A
H7B1 H 0.7401 0.6616 0.4432 0.153 Uiso 1 calc R 1 A
H7A2 H 0.6885 0.502 0.4494 0.153 Uiso 1 d R 2 A
H7B2 H 0.7085 0.6607 0.428 0.153 Uiso 1 d R 2 A
C8A C 0.7328(18) 0.455(3) 0.431(3) 0.23(4) Uani 0.55(4) d P 1 A
H8A1 H 0.7265 0.3658 0.4522 0.275 Uiso 0.55(4) calc PR 1 A
H8B1 H 0.7085 0.4445 0.3966 0.275 Uiso 0.55(4) calc PR 1 A
C8B C 0.7753(14) 0.543(4) 0.4650(11) 0.068(12) Uani 0.45(4) d P 2 A
H8A2 H 0.7987 0.6356 0.469 0.081 Uiso 0.45(4) calc PR 2 A
H8B2 H 0.7842 0.487 0.4981 0.081 Uiso 0.45(4) calc PR 2 A
N4 N 0.7895(8) 0.4602(15) 0.4262(9) 0.204(10) Uani 1 d . . .
H4C1 H 0.8 0.3707 0.4145 0.306 Uiso 1 calc R 1 A
H4D1 H 0.8116 0.4806 0.4576 0.306 Uiso 1 calc R 1 A
H4E1 H 0.7943 0.5328 0.4031 0.306 Uiso 1 calc R 1 A
H4C2 H 0.8265 0.4288 0.4325 0.306 Uiso 1 d R 2 A
H4D2 H 0.7835 0.5194 0.3975 0.306 Uiso 1 d R 2 A
H4E2 H 0.7659 0.3798 0.4208 0.306 Uiso 1 d R 2 A
N5 N 0.6135(5) 0.5485(12) 1.0587(4) 0.084(3) Uani 1 d . . .
H5C H 0.5813 0.5935 1.0414 0.126 Uiso 1 calc R . .
H5D H 0.6387 0.6191 1.0735 0.126 Uiso 1 calc R . .
H5E H 0.6042 0.488 1.0838 0.126 Uiso 1 calc R . .
C9 C 0.6396(6) 0.4593(16) 1.0219(5) 0.082(4) Uani 1 d . . .
H9A H 0.6675 0.3888 1.0418 0.099 Uiso 1 calc R . .
H9B H 0.6608 0.5264 1.002 0.099 Uiso 1 calc R . .
C10 C 0.5966(7) 0.3739(15) 0.9850(6) 0.106(5) Uani 1 d . . .
H10A H 0.5761 0.3069 1.0055 0.127 Uiso 1 calc R . .
H10B H 0.6175 0.3099 0.9637 0.127 Uiso 1 calc R . .
S5 S 0.54345(16) 0.4809(6) 0.94075(15) 0.1230(18) Uani 1 d . . .
S6 S 0.58998(18) 0.6248(5) 0.90497(13) 0.0897(11) Uani 1 d . . .
C11 C 0.6083(7) 0.5117(16) 0.8488(6) 0.104(5) Uiso 1 d . . .
H11A H 0.6374 0.5697 0.8344 0.125 Uiso 1 calc R . .
H11B H 0.6276 0.42 0.8641 0.125 Uiso 1 calc R . .
C12 C 0.5628(8) 0.461(2) 0.8014(7) 0.135(6) Uiso 1 d . . .
H12A H 0.5813 0.4226 0.773 0.162 Uiso 1 calc R . .
H12B H 0.5375 0.3829 0.8116 0.162 Uiso 1 calc R . .
N6 N 0.5322(6) 0.5928(17) 0.7865(5) 0.146(5) Uiso 1 d . . .
H6C H 0.5216 0.6355 0.8149 0.219 Uiso 1 calc R . .
H6D H 0.5005 0.571 0.7626 0.219 Uiso 1 calc R . .
H6E H 0.5548 0.6572 0.7724 0.219 Uiso 1 calc R . .
O1 O 0.5278(11) 0.874(3) 1.0020(10) 0.362(13) Uiso 1 d . . .

loop_
_atom_site_aniso_label
_atom_site_aniso_U_11
_atom_site_aniso_U_22
_atom_site_aniso_U_33
_atom_site_aniso_U_23
_atom_site_aniso_U_13
_atom_site_aniso_U_12
Pb1 0.0401(3) 0.0290(3) 0.0345(2) -0.0029(2) 0.0013(2) -0.0007(2)
Pb2 0.0395(2) 0.03250(19) 0.03918(19) -0.00269(17) -0.00251(16) 0.00012(18)
Pb3 0.0409(2) 0.0399(2) 0.0511(2) -0.00068(19) 0.00398(17) -0.0007(2)
I1 0.0578(5) 0.0546(4) 0.0545(4) 0.0036(3) 0.0225(4) 0.0051(4)
I2 0.0586(5) 0.0486(4) 0.0490(4) 0.0138(3) 0.0115(3) 0.0186(3)
I3 0.0835(6) 0.0480(5) 0.0629(5) -0.0095(4) -0.0135(4) -0.0277(4)
I4 0.0530(5) 0.0850(6) 0.0560(4) -0.0016(4) 0.0112(4) 0.0008(4)
I5 0.0918(7) 0.0621(5) 0.0591(5) 0.0070(4) -0.0007(4) 0.0400(5)
I6 0.0576(5) 0.0834(6) 0.0577(4) -0.0076(4) 0.0172(4) 0.0033(4)
I7 0.0835(6) 0.0540(5) 0.0683(5) -0.0146(4) -0.0044(4) -0.0297(4)
I8 0.0476(5) 0.0842(6) 0.0621(5) -0.0029(4) 0.0151(4) 0.0010(4)
I9 0.0648(5) 0.0566(5) 0.0749(5) 0.0144(4) 0.0068(4) 0.0142(4)
I10 0.0726(6) 0.1045(7) 0.0672(5) 0.0063(5) 0.0240(4) 0.0173(5)
I11 0.0639(5) 0.0576(5) 0.0754(5) -0.0119(4) 0.0102(4) -0.0223(4)
N1 0.124(11) 0.116(10) 0.059(7) -0.018(7) -0.004(7) 0.012(9)
C1 0.22(2) 0.120(14) 0.052(8) -0.020(8) 0.035(11) -0.090(14)
C2 0.088(10) 0.076(9) 0.064(8) -0.003(6) 0.043(7) -0.033(7)
S1 0.081(2) 0.0506(17) 0.0497(16) 0.0045(13) 0.0116(15) -0.0055(15)
S2 0.0522(17) 0.0657(19) 0.0403(14) 0.0072(12) 0.0083(12) -0.0012(14)
C3 0.052(7) 0.060(7) 0.049(6) 0.001(5) 0.016(5) 0.001(6)
C4 0.069(8) 0.064(7) 0.044(6) 0.001(5) 0.012(6) 0.005(6)
N2 0.100(8) 0.068(6) 0.037(5) 0.004(4) 0.020(5) -0.003(6)
N3 0.090(8) 0.090(8) 0.051(6) 0.005(5) 0.016(5) 0.023(6)
C5 0.072(10) 0.116(12) 0.088(10) -0.029(9) -0.004(8) 0.022(9)
C6 0.094(11) 0.076(9) 0.079(9) 0.006(7) 0.025(8) 0.004(8)
S3 0.069(2) 0.127(3) 0.065(2) -0.004(2) 0.0074(17) 0.012(2)
S4A 0.37(3) 0.064(10) 0.146(13) 0.024(8) 0.149(15) 0.075(14)
S4B 0.128(9) 0.053(7) 0.045(5) 0.003(4) 0.018(5) 0.007(6)
C7 0.127(17) 0.19(2) 0.074(10) 0.034(11) 0.026(10) 0.009(14)
C8A 0.10(3) 0.052(19) 0.59(10) 0.02(4) 0.20(5) 0.03(2)
C8B 0.035(19) 0.09(3) 0.08(2) -0.022(16) 0.009(14) 0.009(17)
N4 0.19(2) 0.071(10) 0.39(3) 0.066(15) 0.15(2) 0.033(11)
N5 0.080(8) 0.104(8) 0.064(6) 0.000(6) 0.002(6) 0.006(7)
C9 0.074(10) 0.105(11) 0.066(8) 0.007(8) 0.006(7) 0.030(8)
C10 0.157(16) 0.069(10) 0.094(11) 0.005(8) 0.027(11) -0.029(10)
S5 0.055(2) 0.229(5) 0.079(2) 0.046(3) -0.0063(19) -0.031(3)
S6 0.094(3) 0.104(3) 0.067(2) 0.006(2) 0.002(2) -0.012(2)

loop_
_atom_type_symbol
_atom_type_description
_atom_type_scat_dispersion_real
_atom_type_scat_dispersion_imag
_atom_type_scat_source
C C 0.0033 0.0016 'International Tables Vol C Tables 4.2.6.8 and 6.1.1.4'
H H 0 0 'International Tables Vol C Tables 4.2.6.8 and 6.1.1.4'
N N 0.0061 0.0033 'International Tables Vol C Tables 4.2.6.8 and 6.1.1.4'
S S 0.1246 0.1234 'International Tables Vol C Tables 4.2.6.8 and 6.1.1.4'
I I -0.4742 1.8119 'International Tables Vol C Tables 4.2.6.8 and 6.1.1.4'
Pb Pb -3.3944 10.1111 'International Tables Vol C Tables 4.2.6.8 and 6.1.1.4'
O O 0.0106 0.006 'International Tables Vol C Tables 4.2.6.8 and 6.1.1.4'

loop_
_geom_angle_atom_site_label_1
_geom_angle_atom_site_label_2
_geom_angle_atom_site_label_3
_geom_angle
_geom_angle_site_symmetry_1
_geom_angle_site_symmetry_3
_geom_angle_publ_flag
I3 Pb1 I3 180 1_545 3_767 ?
I3 Pb1 I1 93.59(2) 1_545 3_757 ?
I3 Pb1 I1 86.41(2) 3_767 3_757 ?
I3 Pb1 I1 86.41(2) 1_545 . ?
I3 Pb1 I1 93.59(2) 3_767 . ?
I1 Pb1 I1 180.0000(10) 3_757 . ?
I3 Pb1 I2 89.748(19) 1_545 . ?
I3 Pb1 I2 90.252(19) 3_767 . ?
I1 Pb1 I2 87.280(17) 3_757 . ?
I1 Pb1 I2 92.720(17) . . ?
I3 Pb1 I2 90.252(19) 1_545 3_757 ?
I3 Pb1 I2 89.748(19) 3_767 3_757 ?
I1 Pb1 I2 92.720(17) 3_757 3_757 ?
I1 Pb1 I2 87.280(17) . 3_757 ?
I2 Pb1 I2 180 . 3_757 ?
I5 Pb2 I7 90.33(3) . . ?
I5 Pb2 I6 91.77(2) . . ?
I7 Pb2 I6 87.16(2) . . ?
I5 Pb2 I4 85.94(2) . . ?
I7 Pb2 I4 88.50(2) . . ?
I6 Pb2 I4 175.08(2) . . ?
I5 Pb2 I3 89.33(2) . . ?
I7 Pb2 I3 174.87(2) . . ?
I6 Pb2 I3 87.73(2) . . ?
I4 Pb2 I3 96.59(2) . . ?
I5 Pb2 I2 169.82(2) . . ?
I7 Pb2 I2 98.59(2) . . ?
I6 Pb2 I2 83.83(2) . . ?
I4 Pb2 I2 99.11(2) . . ?
I3 Pb2 I2 81.35(2) . . ?
I11 Pb3 I9 92.50(2) . . ?
I11 Pb3 I8 86.58(2) . . ?
I9 Pb3 I8 90.98(2) . . ?
I11 Pb3 I10 91.77(2) . . ?
I9 Pb3 I10 94.80(2) . . ?
I8 Pb3 I10 174.05(3) . . ?
I11 Pb3 I5 93.40(2) . 1_545 ?
I9 Pb3 I5 173.83(3) . 1_545 ?
I8 Pb3 I5 87.58(2) . 1_545 ?
I10 Pb3 I5 86.82(2) . 1_545 ?
I11 Pb3 I7 176.33(3) . . ?
I9 Pb3 I7 90.15(2) . . ?
I8 Pb3 I7 90.84(2) . . ?
I10 Pb3 I7 90.54(2) . . ?
I5 Pb3 I7 83.88(2) 1_545 . ?
Pb1 I2 Pb2 162.50(3) . . ?
Pb1 I3 Pb2 175.35(3) 1_565 . ?
Pb2 I5 Pb3 162.14(3) . 1_565 ?
Pb2 I7 Pb3 175.34(3) . . ?
N1 C1 C2 114.6(12) . . ?
C1 C2 S1 116.0(11) . . ?
C2 S1 S2 105.0(4) . . ?
C3 S2 S1 103.3(4) . . ?
C4 C3 S2 115.6(8) . . ?
C3 C4 N2 111.3(9) . . ?
C6 C5 N3 116.4(12) . . ?
C5 C6 S3 117.9(10) . . ?
C6 S3 S4A 107.0(10) . . ?
C6 S3 S4B 104.2(7) . . ?
S4A S3 S4B 3.4(11) . . ?
S3 S4A C7 110.4(14) . . ?
C7 S4B S3 97.4(9) . . ?
C8A C7 C8B 62(2) . . ?
C8A C7 S4A 138(3) . . ?
C8B C7 S4A 97.2(17) . . ?
C8A C7 S4B 142(3) . . ?
C8B C7 S4B 92.1(16) . . ?
S4A C7 S4B 10.9(14) . . ?
N4 C8A C7 112(4) . . ?
N4 C8B C7 112(2) . . ?
C8B N4 C8A 64(3) . . ?
N5 C9 C10 112.5(12) . . ?
C9 C10 S5 117.2(10) . . ?
C10 S5 S6 104.7(5) . . ?
C11 S6 S5 103.6(5) . . ?
C12 C11 S6 123.2(12) . . ?
N6 C12 C11 103.0(15) . . ?

loop_
_geom_bond_atom_site_label_1
_geom_bond_atom_site_label_2
_geom_bond_distance
_geom_bond_site_symmetry_2
_geom_bond_publ_flag
Pb1 I3 3.1775(7) 1_545 ?
Pb1 I3 3.1775(7) 3_767 ?
Pb1 I1 3.1931(7) 3_757 ?
Pb1 I1 3.1931(7) . ?
Pb1 I2 3.2205(6) . ?
Pb1 I2 3.2205(6) 3_757 ?
Pb2 I5 3.0831(8) . ?
Pb2 I7 3.1055(8) . ?
Pb2 I6 3.1808(8) . ?
Pb2 I4 3.2258(8) . ?
Pb2 I3 3.2841(8) . ?
Pb2 I2 3.3824(7) . ?
Pb3 I11 3.0658(8) . ?
Pb3 I9 3.1251(8) . ?
Pb3 I8 3.1726(8) . ?
Pb3 I10 3.2041(9) . ?
Pb3 I5 3.3366(8) 1_545 ?
Pb3 I7 3.3455(8) . ?
I3 Pb1 3.1775(7) 1_565 ?
I5 Pb3 3.3366(8) 1_565 ?
N1 C1 1.373(16) . ?
C1 C2 1.471(18) . ?
C2 S1 1.805(11) . ?
S1 S2 2.038(4) . ?
S2 C3 1.808(10) . ?
C3 C4 1.470(13) . ?
C4 N2 1.480(12) . ?
N3 C5 1.449(14) . ?
C5 C6 1.423(16) . ?
C6 S3 1.737(13) . ?
S3 S4A 1.82(3) . ?
S3 S4B 2.15(2) . ?
S4A C7 1.84(2) . ?
S4B C7 1.85(2) . ?
C7 C8A 1.37(4) . ?
C7 C8B 1.38(3) . ?
C8A N4 1.35(3) . ?
C8B N4 1.32(3) . ?
N5 C9 1.438(14) . ?
C9 C10 1.454(17) . ?
C10 S5 1.785(15) . ?
S5 S6 1.990(5) . ?
S6 C11 1.857(14) . ?
C11 C12 1.52(2) . ?
C12 N6 1.375(19) . ?

loop_
_geom_hbond_atom_site_label_D
_geom_hbond_atom_site_label_H
_geom_hbond_atom_site_label_A
_geom_hbond_site_symmetry_A
_geom_hbond_distance_DH
_geom_hbond_distance_HA
_geom_hbond_distance_DA
_geom_hbond_angle_DHA
N1 H1A I4 2_646 0.89 2.83 3.709(12) 172.3
N1 H1B I1 2_656 0.89 2.88 3.743(10) 164.5
N1 H1C S2 . 0.89 2.83 3.422(10) 124.9
N1 H1C I4 1_455 0.89 2.86 3.686(12) 154.2
N2 H2A I1 1_465 0.89 3.05 3.668(9) 128.4
N2 H2B I6 3_667 0.89 3.07 3.782(10) 138.2
N2 H2B I2 3_667 0.89 3.09 3.728(8) 130.5
N2 H2C I3 3_667 0.89 3.09 3.694(8) 126.9
N3 H3C S3 . 0.89 2.72 3.156(10) 111.1
N3 H3C I11 1_565 0.89 3.06 3.812(10) 142.8
N3 H3E I7 . 0.89 2.91 3.661(9) 143.3
N4 H4E2 I6 4_565 0.89 2.92 3.623(13) 136.9
N4 H4D2 I5 4_575 0.89 2.87 3.754(17) 170.6
N4 H4D2 I5 4_575 0.89 2.87 3.754(17) 170.6
N4 H4E2 I6 4_565 0.89 2.92 3.623(13) 136.9
N5 H5C S5 . 0.89 2.75 3.214(10) 113.9
N5 H5D I8 4_566 0.89 2.94 3.535(10) 125.4
N5 H5E I9 4_566 0.89 2.8 3.674(10) 167.2
N6 H6C S6 . 0.89 2.55 3.097(14) 120
N6 H6C I9 2_656 0.89 3.07 3.754(14) 134.7
N6 H6D I10 2_656 0.89 2.7 3.582(14) 171
N6 H6E I11 1_565 0.89 2.83 3.575(14) 142.6
